data_7251632
loop_
_publ_author_name
'Kuz'mina, Lyudmila G.'
'Vedernikov, Artem I.'
'Sazonov, Sergey K.'
'Aleksandrova, Nadezhda A.'
'Alfimov, Michael V.'
'Gromov, Sergey P.'

_publ_section_title
;
 Study of the influence of anion nature on crystal packing features and
 feasibility of [2 + 2] photocycloaddition reaction in protonated forms of
 dimethoxystyrylheterocycles
;
_journal_issue 16
_journal_name_full CrystEngComm
_journal_page_first 2560
_journal_page_last 2577
_journal_paper_doi 10.1039/D5CE01173F
_journal_volume 28
_journal_year 2026
_chemical_formula_moiety '2(C19 H18 N O2), 2(C7 H7 O3 S), 0.5(C6 H6)'
_chemical_formula_sum 'C27.5 H26.5 N O5 S'
_chemical_formula_weight 483.06
_chemical_name_systematic '4-[(E)-2-(3,4-dimethoxyphenyl)vinyl]quinolinium 4-methylbenzenesulfonate, benzene solvate'
_space_group_crystal_system triclinic
_space_group_IT_number 2
_space_group_name_Hall '-P 1'
_space_group_name_H-M_alt 'P -1'
_atom_sites_solution_hydrogens mixed
_audit_creation_method SHELXL-2014/7
_audit_update_record
;
2025-10-10 deposited with the CCDC.	2026-02-16 downloaded from the CCDC.
;
_cell_angle_alpha 69.704(4)
_cell_angle_beta 89.857(4)
_cell_angle_gamma 73.979(3)
_cell_formula_units_Z 4
_cell_length_a 12.0542(8)
_cell_length_b 13.2014(9)
_cell_length_c 16.6670(11)
_cell_measurement_reflns_used 824
_cell_measurement_temperature 120(2)
_cell_measurement_theta_max 26.148
_cell_measurement_theta_min 2.306
_cell_volume 2378.1(3)
_computing_structure_refinement 'SHELXL-2014/7 (Sheldrick, 2014)'
_diffrn_ambient_temperature 120(2)
_diffrn_measured_fraction_theta_full 0.994
_diffrn_measured_fraction_theta_max 0.982
_diffrn_measurement_device_type 'Bruker SMART-6K'
_diffrn_measurement_method /W
_diffrn_radiation_type MoK\a
_diffrn_radiation_wavelength 0.71073
_diffrn_reflns_av_R_equivalents 0.1072
_diffrn_reflns_av_unetI/netI 0.2398
_diffrn_reflns_Laue_measured_fraction_full 0.994
_diffrn_reflns_Laue_measured_fraction_max 0.982
_diffrn_reflns_limit_h_max 15
_diffrn_reflns_limit_h_min -15
_diffrn_reflns_limit_k_max 17
_diffrn_reflns_limit_k_min -17
_diffrn_reflns_limit_l_max 22
_diffrn_reflns_limit_l_min -21
_diffrn_reflns_number 19666
_diffrn_reflns_point_group_measured_fraction_full 0.994
_diffrn_reflns_point_group_measured_fraction_max 0.982
_diffrn_reflns_theta_full 25.242
_diffrn_reflns_theta_max 27.999
_diffrn_reflns_theta_min 1.720
_diffrn_source 'fine-focus sealed tube'
_exptl_absorpt_coefficient_mu 0.176
_exptl_absorpt_correction_type none
_exptl_crystal_colour orange
_exptl_crystal_density_diffrn 1.349
_exptl_crystal_description plate
_exptl_crystal_F_000 1018
_exptl_crystal_size_max 0.420
_exptl_crystal_size_mid 0.220
_exptl_crystal_size_min 0.060
_refine_diff_density_max 0.650
_refine_diff_density_min -0.413
_refine_diff_density_rms 0.081
_refine_ls_extinction_method none
_refine_ls_goodness_of_fit_ref 1.014
_refine_ls_hydrogen_treatment mixed
_refine_ls_matrix_type full
_refine_ls_number_parameters 645
_refine_ls_number_reflns 11264
_refine_ls_number_restraints 72
_refine_ls_restrained_S_all 1.039
_refine_ls_R_factor_all 0.2437
_refine_ls_R_factor_gt 0.1037
_refine_ls_shift/su_max 0.000
_refine_ls_shift/su_mean 0.000
_refine_ls_structure_factor_coef Fsqd
_refine_ls_weighting_details 'w=1/[\s^2^(Fo^2^)+(0.0552P)^2^+0.7795P] where P=(Fo^2^+2Fc^2^)/3'
_refine_ls_weighting_scheme calc
_refine_ls_wR_factor_gt 0.1605
_refine_ls_wR_factor_ref 0.2049
_reflns_Friedel_coverage 0.000
_reflns_number_gt 4792
_reflns_number_total 11264
_reflns_threshold_expression 'I > 2\s(I)'
_cod_data_source_file d5ce01173f2.cif
_cod_data_source_block tt_CCDC1
_cod_depositor_comments 'Adding full bibliography for 7251618--7251632.cif.'
_cod_original_formula_sum 'C27.50 H26.50 N O5 S'
_cod_database_code 7251632
_shelx_shelxl_version_number 2014/7
_shelx_space_group_comment
;
The symmetry employed for this shelxl refinement is uniquely defined
by the following loop, which should always be used as a source of
symmetry information in preference to the above space-group names.
They are only intended as comments.
;
_shelx_estimated_absorpt_t_min 0.930
_shelx_estimated_absorpt_t_max 0.990

loop_
_space_group_symop_operation_xyz
'x, y, z'
'-x, -y, -z'

loop_
_atom_site_label
_atom_site_type_symbol
_atom_site_fract_x
_atom_site_fract_y
_atom_site_fract_z
_atom_site_U_iso_or_equiv
_atom_site_adp_type
_atom_site_occupancy
_atom_site_site_symmetry_order
_atom_site_calc_flag
_atom_site_refinement_flags_posn
_atom_site_refinement_flags_adp
_atom_site_refinement_flags_occupancy
_atom_site_disorder_assembly
_atom_site_disorder_group
S1 S 0.23191(15) 0.29483(13) 0.30598(10) 0.0365(4) Uani 1 1 d D . . . .
O11 O 0.2317(12) 0.2086(9) 0.3924(6) 0.018(3) Uiso 0.5 1 d D . P A 1
O12 O 0.3217(8) 0.3503(9) 0.3042(7) 0.036(3) Uiso 0.5 1 d D . P A 1
O13 O 0.1166(7) 0.3694(9) 0.2685(7) 0.038(3) Uiso 0.5 1 d D . P A 1
O14 O 0.2542(15) 0.2092(14) 0.3953(9) 0.031(7) Uiso 0.3 1 d D . P A 2
O15 O 0.2801(12) 0.3848(10) 0.2906(9) 0.037(4) Uiso 0.3 1 d D . P A 2
O16 O 0.0982(8) 0.3431(12) 0.2830(10) 0.032(5) Uiso 0.3 1 d D . P A 2
O17 O 0.1961(15) 0.2316(14) 0.3852(9) 0.018(6) Uiso 0.2 1 d D . P A 3
O18 O 0.3528(11) 0.3109(16) 0.3258(12) 0.026(6) Uiso 0.2 1 d D . P A 3
O19 O 0.1559(15) 0.4041(12) 0.2545(12) 0.047(7) Uiso 0.2 1 d D . P A 3
C1T C 0.2770(4) 0.2123(4) 0.2400(3) 0.0201(12) Uani 1 1 d . . . . .
C2T C 0.2509(5) 0.2651(5) 0.1515(3) 0.0269(13) Uani 1 1 d . . . . .
H2TA H 0.2113 0.3435 0.1267 0.032 Uiso 1 1 calc R U . . .
C3T C 0.2841(4) 0.2002(5) 0.0994(3) 0.0257(13) Uani 1 1 d . . . . .
H3TA H 0.2640 0.2350 0.0389 0.031 Uiso 1 1 calc R U . . .
C4T C 0.3461(4) 0.0859(4) 0.1344(3) 0.0245(13) Uani 1 1 d . . . . .
C5T C 0.3713(4) 0.0362(4) 0.2233(3) 0.0242(12) Uani 1 1 d . . . . .
H5TA H 0.4131 -0.0417 0.2484 0.029 Uiso 1 1 calc R U . . .
C6T C 0.3367(4) 0.0981(4) 0.2759(3) 0.0235(12) Uani 1 1 d . . . . .
H6TA H 0.3539 0.0624 0.3365 0.028 Uiso 1 1 calc R U . . .
C7T C 0.3838(5) 0.0192(5) 0.0761(4) 0.0379(16) Uani 1 1 d . . . . .
H7TA H 0.4682 -0.0147 0.0859 0.057 Uiso 1 1 calc R U . . .
H7TB H 0.3619 0.0698 0.0160 0.057 Uiso 1 1 calc R U . . .
H7TC H 0.3458 -0.0406 0.0888 0.057 Uiso 1 1 calc R U . . .
S2 S 0.38617(11) 0.75130(11) 0.43348(8) 0.0188(3) Uani 1 1 d . . . . .
O21 O 0.4412(3) 0.6448(3) 0.5031(2) 0.0237(8) Uani 1 1 d . . . . .
O22 O 0.4626(3) 0.8233(3) 0.4048(2) 0.0276(9) Uani 1 1 d . . . . .
O23 O 0.2737(3) 0.8132(3) 0.4525(2) 0.0288(9) Uani 1 1 d . . . . .
C1'T C 0.3515(4) 0.7169(4) 0.3446(3) 0.0174(11) Uani 1 1 d . . . . .
C2'T C 0.2768(4) 0.7985(4) 0.2733(3) 0.0242(13) Uani 1 1 d . . . . .
H2'B H 0.2409 0.8720 0.2736 0.029 Uiso 1 1 calc R U . . .
C3'T C 0.2550(4) 0.7724(5) 0.2024(4) 0.0274(13) Uani 1 1 d . . . . .
H3'A H 0.2043 0.8287 0.1545 0.033 Uiso 1 1 calc R U . . .
C4'T C 0.3062(5) 0.6646(5) 0.1999(3) 0.0252(13) Uani 1 1 d . . . . .
C5'T C 0.3773(4) 0.5845(4) 0.2724(3) 0.0257(13) Uani 1 1 d . . . . .
H5'B H 0.4112 0.5102 0.2727 0.031 Uiso 1 1 calc R U . . .
C6'T C 0.4006(4) 0.6078(4) 0.3435(3) 0.0226(12) Uani 1 1 d . . . . .
H6'B H 0.4497 0.5505 0.3917 0.027 Uiso 1 1 calc R U . . .
C7'T C 0.2866(5) 0.6369(6) 0.1215(4) 0.0423(17) Uani 1 1 d . . . . .
H7'B H 0.2649 0.5666 0.1389 0.063 Uiso 1 1 calc R U . . .
H7'C H 0.3580 0.6276 0.0931 0.063 Uiso 1 1 calc R U . . .
H7'D H 0.2241 0.6984 0.0815 0.063 Uiso 1 1 calc R U . . .
O1 O 0.3052(3) 0.8085(3) 0.8834(2) 0.0328(10) Uani 1 1 d . . . . .
O2 O 0.1345(3) 0.7254(3) 0.8873(2) 0.0295(9) Uani 1 1 d . . . . .
N1 N 0.2106(4) 0.3300(4) 0.4996(3) 0.0212(10) Uani 1 1 d . . . . .
H1 H 0.211(5) 0.288(5) 0.466(3) 0.041(18) Uiso 1 1 d . . . . .
C1 C 0.2951(4) 0.3786(4) 0.5006(3) 0.0193(11) Uani 1 1 d . . . . .
H1A H 0.3594 0.3654 0.4686 0.023 Uiso 1 1 calc R U . . .
C2 C 0.2886(4) 0.4470(4) 0.5475(3) 0.0215(12) Uani 1 1 d . . . . .
H2A H 0.3493 0.4798 0.5480 0.026 Uiso 1 1 calc R U . . .
C3 C 0.1950(4) 0.4695(4) 0.5944(3) 0.0174(11) Uani 1 1 d . . . . .
C4 C 0.1041(4) 0.4185(4) 0.5917(3) 0.0172(11) Uani 1 1 d . . . . .
C5 C 0.0016(4) 0.4342(4) 0.6350(3) 0.0196(12) Uani 1 1 d . . . . .
H5A H -0.0105 0.4821 0.6675 0.023 Uiso 1 1 calc R U . . .
C6 C -0.0796(4) 0.3802(4) 0.6299(3) 0.0204(12) Uani 1 1 d . . . . .
H6A H -0.1465 0.3905 0.6598 0.025 Uiso 1 1 calc R U . . .
C7 C -0.0653(4) 0.3101(4) 0.5810(3) 0.0230(12) Uani 1 1 d . . . . .
H7A H -0.1223 0.2737 0.5782 0.028 Uiso 1 1 calc R U . . .
C8 C 0.0301(4) 0.2945(4) 0.5376(3) 0.0222(12) Uani 1 1 d . . . . .
H8A H 0.0391 0.2482 0.5039 0.027 Uiso 1 1 calc R U . . .
C9 C 0.1153(4) 0.3472(4) 0.5428(3) 0.0169(11) Uani 1 1 d . . . . .
C10 C 0.1907(4) 0.5368(4) 0.6476(3) 0.0206(12) Uani 1 1 d . . . . .
H10A H 0.1242 0.5501 0.6775 0.025 Uiso 1 1 calc R U . . .
C11 C 0.2752(4) 0.5817(4) 0.6573(3) 0.0199(12) Uani 1 1 d . . . . .
H11A H 0.3382 0.5712 0.6237 0.024 Uiso 1 1 calc R U . . .
C12 C 0.2815(4) 0.6448(4) 0.7134(3) 0.0160(11) Uani 1 1 d . . . . .
C13 C 0.3738(4) 0.6871(4) 0.7140(3) 0.0232(12) Uani 1 1 d . . . . .
H13A H 0.4311 0.6775 0.6759 0.028 Uiso 1 1 calc R U . . .
C14 C 0.3859(4) 0.7442(4) 0.7695(3) 0.0235(12) Uani 1 1 d . . . . .
H14A H 0.4496 0.7738 0.7683 0.028 Uiso 1 1 calc R U . . .
C15 C 0.3027(4) 0.7562(4) 0.8257(3) 0.0217(12) Uani 1 1 d . . . . .
C16 C 0.2090(4) 0.7121(4) 0.8266(3) 0.0201(12) Uani 1 1 d . . . . .
C17 C 0.1982(4) 0.6567(4) 0.7715(3) 0.0187(11) Uani 1 1 d . . . . .
H17A H 0.1347 0.6267 0.7728 0.022 Uiso 1 1 calc R U . . .
C18 C 0.4026(5) 0.8509(5) 0.8874(4) 0.0348(15) Uani 1 1 d . . . . .
H18A H 0.3971 0.8804 0.9342 0.052 Uiso 1 1 calc R U . . .
H18B H 0.4017 0.9115 0.8327 0.052 Uiso 1 1 calc R U . . .
H18C H 0.4750 0.7895 0.8980 0.052 Uiso 1 1 calc R U . . .
C19 C 0.0362(4) 0.6837(5) 0.8879(3) 0.0268(13) Uani 1 1 d . . . . .
H19A H -0.0155 0.7042 0.9289 0.040 Uiso 1 1 calc R U . . .
H19B H 0.0629 0.6012 0.9050 0.040 Uiso 1 1 calc R U . . .
H19C H -0.0059 0.7171 0.8302 0.040 Uiso 1 1 calc R U . . .
O3 O 0.2854(3) 1.4355(3) 0.9380(2) 0.0239(8) Uani 1 1 d . . . . .
O4 O 0.1003(3) 1.3904(3) 0.9065(2) 0.0267(9) Uani 1 1 d . . . . .
N2 N 0.2535(4) 0.9378(4) 0.5521(3) 0.0238(11) Uani 1 1 d . . . . .
H2 H 0.259(4) 0.904(4) 0.511(3) 0.021(14) Uiso 1 1 d . . . . .
C1' C 0.3341(5) 0.9867(4) 0.5585(3) 0.0273(13) Uani 1 1 d . . . . .
H1'A H 0.3981 0.9799 0.5253 0.033 Uiso 1 1 calc R U . . .
C2' C 0.3270(5) 1.0470(4) 0.6121(3) 0.0251(13) Uani 1 1 d . . . . .
H2'A H 0.3855 1.0817 0.6147 0.030 Uiso 1 1 calc R U . . .
C3' C 0.2351(5) 1.0579(4) 0.6629(3) 0.0224(12) Uani 1 1 d . . . . .
C4' C 0.1485(4) 1.0039(4) 0.6564(3) 0.0194(12) Uani 1 1 d . . . . .
C5' C 0.0491(4) 1.0071(4) 0.7032(3) 0.0255(13) Uani 1 1 d . . . . .
H5'A H 0.0374 1.0461 0.7423 0.031 Uiso 1 1 calc R U . . .
C6' C -0.0296(5) 0.9540(4) 0.6922(4) 0.0303(14) Uani 1 1 d . . . . .
H6'A H -0.0948 0.9560 0.7244 0.036 Uiso 1 1 calc R U . . .
C7' C -0.0153(5) 0.8968(4) 0.6341(3) 0.0281(13) Uani 1 1 d . . . . .
H7'A H -0.0718 0.8620 0.6267 0.034 Uiso 1 1 calc R U . . .
C8' C 0.0783(5) 0.8905(4) 0.5883(3) 0.0276(13) Uani 1 1 d . . . . .
H8'A H 0.0883 0.8504 0.5500 0.033 Uiso 1 1 calc R U . . .
C9' C 0.1596(4) 0.9442(4) 0.5987(3) 0.0211(12) Uani 1 1 d . . . . .
C10' C 0.2259(4) 1.1230(4) 0.7186(3) 0.0216(12) Uani 1 1 d . . . . .
H10B H 0.1584 1.1321 0.7481 0.026 Uiso 1 1 calc R U . . .
C11' C 0.3050(5) 1.1711(4) 0.7317(3) 0.0224(12) Uani 1 1 d . . . . .
H11B H 0.3732 1.1588 0.7034 0.027 Uiso 1 1 calc R U . . .
C12' C 0.2985(4) 1.2409(4) 0.7849(3) 0.0188(11) Uani 1 1 d . . . . .
C13' C 0.3972(4) 1.2696(4) 0.8008(3) 0.0222(12) Uani 1 1 d . . . . .
H13B H 0.4661 1.2450 0.7764 0.027 Uiso 1 1 calc R U . . .
C14' C 0.3966(4) 1.3343(4) 0.8523(3) 0.0237(12) Uani 1 1 d . . . . .
H14B H 0.4649 1.3521 0.8632 0.028 Uiso 1 1 calc R U . . .
C15' C 0.2961(5) 1.3719(4) 0.8872(3) 0.0208(12) Uani 1 1 d . . . . .
C16' C 0.1944(4) 1.3459(4) 0.8700(3) 0.0203(12) Uani 1 1 d . . . . .
C17' C 0.1964(4) 1.2804(4) 0.8217(3) 0.0194(11) Uani 1 1 d . . . . .
H17B H 0.1286 1.2609 0.8125 0.023 Uiso 1 1 calc R U . . .
C18' C 0.3844(5) 1.4657(5) 0.9552(4) 0.0325(14) Uani 1 1 d . . . . .
H18D H 0.3655 1.5116 0.9914 0.049 Uiso 1 1 calc R U . . .
H18E H 0.4082 1.5092 0.9009 0.049 Uiso 1 1 calc R U . . .
H18F H 0.4479 1.3971 0.9852 0.049 Uiso 1 1 calc R U . . .
C19' C -0.0091(4) 1.3786(5) 0.8834(4) 0.0337(14) Uani 1 1 d . . . . .
H19D H -0.0699 1.4155 0.9119 0.051 Uiso 1 1 calc R U . . .
H19E H -0.0038 1.2983 0.9017 0.051 Uiso 1 1 calc R U . . .
H19F H -0.0283 1.4140 0.8209 0.051 Uiso 1 1 calc R U . . .
C1S C 0.1029(6) 0.0061(5) -0.0342(4) 0.0473(18) Uani 1 1 d . . . . .
H1SA H 0.1736 0.0110 -0.0584 0.057 Uiso 1 1 calc R U . . .
C2S C 0.0624(6) 0.0635(5) 0.0203(4) 0.0479(18) Uani 1 1 d . . . . .
H2SA H 0.1055 0.1062 0.0347 0.057 Uiso 1 1 calc R U . . .
C3S C -0.0427(6) 0.0576(5) 0.0538(4) 0.0475(18) Uani 1 1 d . . . . .
H3SA H -0.0725 0.0980 0.0904 0.057 Uiso 1 1 calc R U . . .

loop_
_atom_site_aniso_label
_atom_site_aniso_U_11
_atom_site_aniso_U_22
_atom_site_aniso_U_33
_atom_site_aniso_U_23
_atom_site_aniso_U_13
_atom_site_aniso_U_12
S1 0.0586(11) 0.0310(9) 0.0337(9) -0.0214(7) 0.0143(8) -0.0219(8)
C1T 0.019(3) 0.023(3) 0.027(3) -0.016(3) 0.008(2) -0.011(2)
C2T 0.026(3) 0.024(3) 0.030(3) -0.009(3) 0.001(3) -0.007(2)
C3T 0.025(3) 0.033(3) 0.017(3) -0.006(3) 0.002(2) -0.010(3)
C4T 0.021(3) 0.031(3) 0.029(3) -0.017(3) 0.012(2) -0.010(2)
C5T 0.022(3) 0.023(3) 0.026(3) -0.005(3) 0.007(2) -0.008(2)
C6T 0.024(3) 0.031(3) 0.016(3) -0.008(3) -0.004(2) -0.009(2)
C7T 0.048(4) 0.037(4) 0.035(4) -0.021(3) 0.020(3) -0.012(3)
S2 0.0158(7) 0.0187(7) 0.0244(7) -0.0095(6) 0.0027(6) -0.0068(5)
O21 0.0220(19) 0.023(2) 0.021(2) -0.0042(16) 0.0021(16) -0.0053(16)
O22 0.027(2) 0.028(2) 0.028(2) -0.0046(17) -0.0007(17) -0.0149(18)
O23 0.0155(18) 0.039(2) 0.042(2) -0.031(2) 0.0022(17) -0.0017(17)
C1'T 0.013(2) 0.022(3) 0.020(3) -0.009(2) 0.006(2) -0.007(2)
C2'T 0.019(3) 0.026(3) 0.027(3) -0.010(3) 0.006(2) -0.006(2)
C3'T 0.023(3) 0.032(3) 0.031(3) -0.014(3) 0.003(3) -0.011(3)
C4'T 0.024(3) 0.038(3) 0.026(3) -0.020(3) 0.010(2) -0.016(3)
C5'T 0.026(3) 0.025(3) 0.040(4) -0.021(3) 0.013(3) -0.016(3)
C6'T 0.017(3) 0.017(3) 0.035(3) -0.011(3) 0.005(2) -0.005(2)
C7'T 0.025(3) 0.068(5) 0.050(4) -0.038(4) 0.011(3) -0.017(3)
O1 0.029(2) 0.042(2) 0.043(2) -0.029(2) 0.0056(19) -0.0174(19)
O2 0.028(2) 0.038(2) 0.034(2) -0.0231(19) 0.0105(18) -0.0153(18)
N1 0.021(2) 0.022(2) 0.026(3) -0.016(2) 0.000(2) -0.005(2)
C1 0.017(3) 0.027(3) 0.019(3) -0.012(2) 0.005(2) -0.009(2)
C2 0.017(3) 0.028(3) 0.023(3) -0.013(2) 0.001(2) -0.007(2)
C3 0.020(3) 0.021(3) 0.012(3) -0.007(2) 0.005(2) -0.007(2)
C4 0.016(3) 0.017(3) 0.018(3) -0.006(2) 0.000(2) -0.005(2)
C5 0.022(3) 0.014(3) 0.021(3) -0.007(2) 0.001(2) -0.003(2)
C6 0.013(3) 0.027(3) 0.020(3) -0.004(2) 0.004(2) -0.009(2)
C7 0.021(3) 0.026(3) 0.024(3) -0.006(2) 0.002(2) -0.013(2)
C8 0.028(3) 0.020(3) 0.018(3) -0.006(2) 0.000(2) -0.006(2)
C9 0.013(2) 0.016(3) 0.018(3) -0.004(2) 0.001(2) -0.002(2)
C10 0.017(3) 0.024(3) 0.020(3) -0.009(2) 0.006(2) -0.004(2)
C11 0.014(3) 0.020(3) 0.025(3) -0.012(2) 0.003(2) 0.000(2)
C12 0.014(3) 0.009(2) 0.024(3) -0.004(2) 0.003(2) -0.005(2)
C13 0.021(3) 0.023(3) 0.026(3) -0.010(2) 0.004(2) -0.005(2)
C14 0.022(3) 0.019(3) 0.031(3) -0.009(3) 0.000(2) -0.008(2)
C15 0.018(3) 0.022(3) 0.026(3) -0.011(2) -0.002(2) -0.005(2)
C16 0.022(3) 0.020(3) 0.015(3) -0.005(2) -0.007(2) -0.002(2)
C17 0.022(3) 0.014(3) 0.022(3) -0.009(2) 0.003(2) -0.005(2)
C18 0.029(3) 0.048(4) 0.044(4) -0.031(3) 0.004(3) -0.020(3)
C19 0.023(3) 0.040(3) 0.030(3) -0.023(3) 0.010(3) -0.017(3)
O3 0.026(2) 0.0220(19) 0.028(2) -0.0116(17) 0.0003(17) -0.0090(17)
O4 0.022(2) 0.037(2) 0.029(2) -0.0186(18) 0.0066(17) -0.0101(17)
N2 0.032(3) 0.025(3) 0.020(3) -0.013(2) 0.005(2) -0.011(2)
C1' 0.027(3) 0.027(3) 0.032(3) -0.012(3) 0.007(3) -0.012(3)
C2' 0.028(3) 0.024(3) 0.027(3) -0.009(3) 0.001(3) -0.014(3)
C3' 0.026(3) 0.018(3) 0.023(3) -0.006(2) -0.001(2) -0.008(2)
C4' 0.023(3) 0.012(3) 0.018(3) -0.003(2) 0.000(2) 0.000(2)
C5' 0.021(3) 0.022(3) 0.035(3) -0.011(3) 0.008(3) -0.006(2)
C6' 0.017(3) 0.025(3) 0.043(4) -0.005(3) 0.007(3) -0.006(2)
C7' 0.026(3) 0.025(3) 0.040(4) -0.015(3) -0.004(3) -0.011(3)
C8' 0.029(3) 0.026(3) 0.033(3) -0.016(3) 0.005(3) -0.011(3)
C9' 0.016(3) 0.017(3) 0.034(3) -0.012(2) 0.004(2) -0.007(2)
C10' 0.019(3) 0.022(3) 0.026(3) -0.009(2) 0.000(2) -0.007(2)
C11' 0.025(3) 0.022(3) 0.018(3) -0.006(2) -0.002(2) -0.004(2)
C12' 0.025(3) 0.016(3) 0.017(3) -0.002(2) 0.000(2) -0.011(2)
C13' 0.018(3) 0.023(3) 0.027(3) -0.010(2) 0.004(2) -0.006(2)
C14' 0.020(3) 0.021(3) 0.034(3) -0.013(3) -0.001(2) -0.008(2)
C15' 0.029(3) 0.018(3) 0.015(3) -0.004(2) -0.004(2) -0.008(2)
C16' 0.023(3) 0.025(3) 0.012(3) -0.007(2) 0.001(2) -0.006(2)
C17' 0.014(3) 0.019(3) 0.023(3) -0.006(2) -0.001(2) -0.006(2)
C18' 0.029(3) 0.037(3) 0.040(4) -0.022(3) -0.003(3) -0.013(3)
C19' 0.020(3) 0.050(4) 0.037(4) -0.021(3) 0.004(3) -0.013(3)
C1S 0.049(4) 0.043(4) 0.050(4) -0.019(4) 0.018(3) -0.010(3)
C2S 0.053(5) 0.029(4) 0.065(5) -0.023(4) -0.006(4) -0.010(3)
C3S 0.064(5) 0.031(4) 0.043(4) -0.018(3) 0.005(4) -0.002(4)

loop_
_atom_type_symbol
_atom_type_description
_atom_type_scat_dispersion_real
_atom_type_scat_dispersion_imag
_atom_type_scat_source
C C 0.0033 0.0016 'International Tables Vol C Tables 4.2.6.8 and 6.1.1.4'
H H 0.0000 0.0000 'International Tables Vol C Tables 4.2.6.8 and 6.1.1.4'
N N 0.0061 0.0033 'International Tables Vol C Tables 4.2.6.8 and 6.1.1.4'
O O 0.0106 0.0060 'International Tables Vol C Tables 4.2.6.8 and 6.1.1.4'
S S 0.1246 0.1234 'International Tables Vol C Tables 4.2.6.8 and 6.1.1.4'

loop_
_geom_angle_atom_site_label_1
_geom_angle_atom_site_label_2
_geom_angle_atom_site_label_3
_geom_angle
_geom_angle_site_symmetry_1
_geom_angle_site_symmetry_3
_geom_angle_publ_flag
O17 S1 O19 118.8(9) . . ?
O13 S1 O12 115.7(6) . . ?
O15 S1 O14 116.7(8) . . ?
O13 S1 O11 112.9(6) . . ?
O12 S1 O11 112.6(6) . . ?
O15 S1 O16 109.3(7) . . ?
O14 S1 O16 107.6(8) . . ?
O17 S1 O18 108.6(8) . . ?
O19 S1 O18 107.6(8) . . ?
O15 S1 C1T 114.7(6) . . ?
O17 S1 C1T 111.8(8) . . ?
O19 S1 C1T 109.5(9) . . ?
O13 S1 C1T 105.9(5) . . ?
O12 S1 C1T 104.8(5) . . ?
O14 S1 C1T 103.9(9) . . ?
O11 S1 C1T 103.5(6) . . ?
O16 S1 C1T 103.8(6) . . ?
O18 S1 C1T 98.5(7) . . ?
C6T C1T C2T 120.4(5) . . ?
C6T C1T S1 121.1(4) . . ?
C2T C1T S1 118.4(4) . . ?
C1T C2T C3T 118.7(5) . . ?
C4T C3T C2T 121.4(5) . . ?
C5T C4T C3T 118.1(5) . . ?
C5T C4T C7T 121.8(5) . . ?
C3T C4T C7T 120.1(5) . . ?
C6T C5T C4T 121.2(5) . . ?
C5T C6T C1T 120.0(5) . . ?
O21 S2 O22 113.3(2) . . ?
O21 S2 O23 112.9(2) . . ?
O22 S2 O23 111.8(2) . . ?
O21 S2 C1'T 106.7(2) . . ?
O22 S2 C1'T 106.8(2) . . ?
O23 S2 C1'T 104.7(2) . . ?
C2'T C1'T C6'T 118.6(5) . . ?
C2'T C1'T S2 120.9(4) . . ?
C6'T C1'T S2 120.5(4) . . ?
C3'T C2'T C1'T 120.4(5) . . ?
C2'T C3'T C4'T 121.2(5) . . ?
C5'T C4'T C3'T 117.2(5) . . ?
C5'T C4'T C7'T 121.3(5) . . ?
C3'T C4'T C7'T 121.6(5) . . ?
C6'T C5'T C4'T 122.9(5) . . ?
C5'T C6'T C1'T 119.6(5) . . ?
C15 O1 C18 117.7(4) . . ?
C16 O2 C19 115.7(4) . . ?
C1 N1 C9 122.6(5) . . ?
N1 C1 C2 120.3(5) . . ?
C1 C2 C3 121.6(5) . . ?
C2 C3 C4 117.6(5) . . ?
C2 C3 C10 121.8(5) . . ?
C4 C3 C10 120.6(4) . . ?
C9 C4 C5 116.7(5) . . ?
C9 C4 C3 118.7(4) . . ?
C5 C4 C3 124.6(5) . . ?
C6 C5 C4 120.4(5) . . ?
C5 C6 C7 121.2(5) . . ?
C8 C7 C6 120.1(5) . . ?
C7 C8 C9 119.9(5) . . ?
N1 C9 C8 119.1(5) . . ?
N1 C9 C4 119.2(5) . . ?
C8 C9 C4 121.7(5) . . ?
C11 C10 C3 124.0(5) . . ?
C10 C11 C12 127.8(5) . . ?
C13 C12 C17 118.8(5) . . ?
C13 C12 C11 120.1(5) . . ?
C17 C12 C11 120.9(4) . . ?
C12 C13 C14 122.0(5) . . ?
C15 C14 C13 118.5(5) . . ?
O1 C15 C14 124.2(5) . . ?
O1 C15 C16 115.7(5) . . ?
C14 C15 C16 120.0(5) . . ?
O2 C16 C17 124.5(5) . . ?
O2 C16 C15 114.7(4) . . ?
C17 C16 C15 120.7(5) . . ?
C16 C17 C12 119.9(5) . . ?
C15' O3 C18' 117.3(4) . . ?
C16' O4 C19' 117.0(4) . . ?
C1' N2 C9' 121.9(5) . . ?
N2 C1' C2' 121.4(5) . . ?
C1' C2' C3' 121.2(5) . . ?
C2' C3' C4' 117.2(5) . . ?
C2' C3' C10' 121.5(5) . . ?
C4' C3' C10' 121.3(5) . . ?
C9' C4' C5' 116.5(5) . . ?
C9' C4' C3' 119.1(5) . . ?
C5' C4' C3' 124.4(5) . . ?
C6' C5' C4' 120.4(5) . . ?
C5' C6' C7' 121.1(5) . . ?
C8' C7' C6' 120.9(5) . . ?
C7' C8' C9' 118.9(5) . . ?
N2 C9' C8' 118.5(5) . . ?
N2 C9' C4' 119.2(5) . . ?
C8' C9' C4' 122.3(5) . . ?
C11' C10' C3' 125.2(5) . . ?
C10' C11' C12' 127.5(5) . . ?
C13' C12' C17' 117.9(5) . . ?
C13' C12' C11' 118.9(5) . . ?
C17' C12' C11' 123.3(5) . . ?
C12' C13' C14' 121.3(5) . . ?
C15' C14' C13' 119.7(5) . . ?
O3 C15' C14' 124.7(5) . . ?
O3 C15' C16' 115.4(5) . . ?
C14' C15' C16' 119.9(5) . . ?
C17' C16' O4 125.7(5) . . ?
C17' C16' C15' 120.1(5) . . ?
O4 C16' C15' 114.1(4) . . ?
C16' C17' C12' 121.1(5) . . ?
C3S C1S C2S 120.9(6) 2 . ?
C1S C2S C3S 119.0(6) . . ?
C1S C3S C2S 120.1(6) 2 . ?

loop_
_geom_bond_atom_site_label_1
_geom_bond_atom_site_label_2
_geom_bond_distance
_geom_bond_site_symmetry_2
_geom_bond_publ_flag
S1 O15 1.408(9) . ?
S1 O17 1.435(10) . ?
S1 O19 1.440(11) . ?
S1 O13 1.454(7) . ?
S1 O12 1.460(7) . ?
S1 O14 1.494(10) . ?
S1 O11 1.495(7) . ?
S1 O16 1.555(9) . ?
S1 O18 1.581(11) . ?
S1 C1T 1.787(5) . ?
C1T C6T 1.388(7) . ?
C1T C2T 1.389(7) . ?
C2T C3T 1.404(7) . ?
C3T C4T 1.395(7) . ?
C4T C5T 1.391(7) . ?
C4T C7T 1.515(7) . ?
C5T C6T 1.385(7) . ?
S2 O21 1.456(3) . ?
S2 O22 1.465(4) . ?
S2 O23 1.474(3) . ?
S2 C1'T 1.775(5) . ?
C1'T C2'T 1.402(7) . ?
C1'T C6'T 1.405(6) . ?
C2'T C3'T 1.384(7) . ?
C3'T C4'T 1.402(7) . ?
C4'T C5'T 1.389(7) . ?
C4'T C7'T 1.510(7) . ?
C5'T C6'T 1.372(7) . ?
O1 C15 1.369(6) . ?
O1 C18 1.444(6) . ?
O2 C16 1.376(6) . ?
O2 C19 1.438(6) . ?
N1 C1 1.348(6) . ?
N1 C9 1.362(6) . ?
C1 C2 1.372(7) . ?
C2 C3 1.394(7) . ?
C3 C4 1.444(7) . ?
C3 C10 1.449(7) . ?
C4 C9 1.423(7) . ?
C4 C5 1.431(7) . ?
C5 C6 1.380(7) . ?
C6 C7 1.409(7) . ?
C7 C8 1.362(7) . ?
C8 C9 1.409(7) . ?
C10 C11 1.347(7) . ?
C11 C12 1.467(7) . ?
C12 C13 1.377(7) . ?
C12 C17 1.408(6) . ?
C13 C14 1.410(7) . ?
C14 C15 1.385(7) . ?
C15 C16 1.405(7) . ?
C16 C17 1.384(7) . ?
O3 C15' 1.368(6) . ?
O3 C18' 1.417(6) . ?
O4 C16' 1.370(6) . ?
O4 C19' 1.439(6) . ?
N2 C1' 1.330(7) . ?
N2 C9' 1.370(6) . ?
C1' C2' 1.377(7) . ?
C2' C3' 1.398(7) . ?
C3' C4' 1.441(7) . ?
C3' C10' 1.454(7) . ?
C4' C9' 1.425(7) . ?
C4' C5' 1.427(7) . ?
C5' C6' 1.372(7) . ?
C6' C7' 1.404(7) . ?
C7' C8' 1.360(7) . ?
C8' C9' 1.401(7) . ?
C10' C11' 1.337(7) . ?
C11' C12' 1.472(7) . ?
C12' C13' 1.397(7) . ?
C12' C17' 1.424(7) . ?
C13' C14' 1.403(7) . ?
C14' C15' 1.385(7) . ?
C15' C16' 1.415(7) . ?
C16' C17' 1.367(7) . ?
C1S C3S 1.368(9) 2 ?
C1S C2S 1.381(8) . ?
C2S C3S 1.394(9) . ?
C3S C1S 1.369(9) 2 ?

loop_
_geom_hbond_atom_site_label_D
_geom_hbond_atom_site_label_H
_geom_hbond_atom_site_label_A
_geom_hbond_distance_DH
_geom_hbond_distance_HA
_geom_hbond_distance_DA
_geom_hbond_angle_DHA
_geom_hbond_site_symmetry_A
N1 H1 O11 0.92(6) 1.84(6) 2.753(15) 171(5) .
N1 H1 O14 0.92(6) 1.80(6) 2.70(2) 163(5) .
N1 H1 O17 0.92(6) 1.77(6) 2.68(2) 169(5) .
N2 H2 O23 0.93(5) 1.76(5) 2.681(6) 167(4) .
